data_7214438
loop_
_publ_author_name
'Xu, Zhiguang'
'Liu, Haiyang'
'Mahmood, Mian HR'
'Cai, Yuepeng'
'Xu, Xuan'
'Tang, Youwen'

_publ_section_title
;
 Spontaneous resolution of chiral bis-sulfoxides with asymmetric
 atropisomerism
;
_journal_issue 19
_journal_name_full CrystEngComm
_journal_page_first 3839
_journal_paper_doi 10.1039/c4ce00296b
_journal_volume 16
_journal_year 2014
_chemical_formula_moiety 'C16 H26 O2 S2'
_chemical_formula_sum 'C16 H26 O2 S2'
_chemical_formula_weight 314.51
_chemical_name_systematic (R,S)-1,2-bis((tert-butylsulfinyl)methyl)benzene
_space_group_IT_number 19
_symmetry_cell_setting orthorhombic
_symmetry_Int_Tables_number 19
_symmetry_space_group_name_Hall 'P 2ac 2ab'
_symmetry_space_group_name_H-M 'P 21 21 21'
_atom_sites_solution_hydrogens geom
_atom_sites_solution_primary direct
_atom_sites_solution_secondary difmap
_audit_creation_method SHELXL-97
_cell_angle_alpha 90.00
_cell_angle_beta 90.00
_cell_angle_gamma 90.00
_cell_formula_units_Z 4
_cell_length_a 10.4267(16)
_cell_length_b 15.449(2)
_cell_length_c 11.1546(18)
_cell_measurement_reflns_used 964
_cell_measurement_temperature 293(2)
_cell_measurement_theta_max 26.59
_cell_measurement_theta_min 2.36
_cell_volume 1796.8(5)
_computing_cell_refinement 'Bruker SMART'
_computing_data_collection 'Bruker SMART'
_computing_data_reduction 'Bruker SAINT'
_computing_molecular_graphics 'Bruker SHELXTL'
_computing_publication_material 'Bruker SHELXTL'
_computing_structure_refinement 'SHELXL-97 (Sheldrick, 1997)'
_computing_structure_solution 'SHELXS-97 (Sheldrick, 1990)'
_diffrn_ambient_temperature 293(2)
_diffrn_measured_fraction_theta_full 0.964
_diffrn_measured_fraction_theta_max 0.964
_diffrn_measurement_device_type 'CCD area detector'
_diffrn_measurement_method 'phi and omega scans'
_diffrn_radiation_monochromator graphite
_diffrn_radiation_source 'fine-focus sealed tube'
_diffrn_radiation_type MoK\a
_diffrn_radiation_wavelength 0.71073
_diffrn_reflns_av_R_equivalents 0.1054
_diffrn_reflns_av_sigmaI/netI 0.1865
_diffrn_reflns_limit_h_max 13
_diffrn_reflns_limit_h_min -13
_diffrn_reflns_limit_k_max 20
_diffrn_reflns_limit_k_min -15
_diffrn_reflns_limit_l_max 13
_diffrn_reflns_limit_l_min -14
_diffrn_reflns_number 10429
_diffrn_reflns_theta_full 28.25
_diffrn_reflns_theta_max 28.25
_diffrn_reflns_theta_min 2.25
_exptl_absorpt_coefficient_mu 0.296
_exptl_absorpt_correction_type none
_exptl_crystal_colour white
_exptl_crystal_density_diffrn 1.163
_exptl_crystal_density_method 'not measured'
_exptl_crystal_description block
_exptl_crystal_F_000 680.0
_exptl_crystal_size_max 0.29
_exptl_crystal_size_mid 0.25
_exptl_crystal_size_min 0.22
_refine_diff_density_max 0.211
_refine_diff_density_min -0.233
_refine_diff_density_rms 0.047
_refine_ls_abs_structure_details 'Flack H D (1983), Acta Cryst. A39, 876-881'
_refine_ls_abs_structure_Flack 0.11(11)
_refine_ls_extinction_method none
_refine_ls_goodness_of_fit_ref 1.003
_refine_ls_hydrogen_treatment constr
_refine_ls_matrix_type full
_refine_ls_number_parameters 187
_refine_ls_number_reflns 4144
_refine_ls_number_restraints 0
_refine_ls_restrained_S_all 1.003
_refine_ls_R_factor_all 0.2124
_refine_ls_R_factor_gt 0.0945
_refine_ls_shift/su_max 0.000
_refine_ls_shift/su_mean 0.000
_refine_ls_structure_factor_coef Fsqd
_refine_ls_weighting_details 'calc w=1/[\s^2^(Fo^2^)+(0.0147P)^2^+0.0000P] where P=(Fo^2^+2Fc^2^)/3'
_refine_ls_weighting_scheme calc
_refine_ls_wR_factor_gt 0.0813
_refine_ls_wR_factor_ref 0.1018
_reflns_number_gt 1769
_reflns_number_total 4144
_reflns_threshold_expression >2sigma(I)
_cod_data_source_file c4ce00296b2.cif
_cod_data_source_block 2
_cod_original_sg_symbol_Hall 'P 2ac 2ab '
_cod_database_code 7214438

loop_
_symmetry_equiv_pos_as_xyz
'x, y, z'
'-x+1/2, -y, z+1/2'
'-x, y+1/2, -z+1/2'
'x+1/2, -y+1/2, -z'

loop_
_atom_site_label
_atom_site_type_symbol
_atom_site_fract_x
_atom_site_fract_y
_atom_site_fract_z
_atom_site_U_iso_or_equiv
_atom_site_adp_type
_atom_site_occupancy
_atom_site_symmetry_multiplicity
_atom_site_calc_flag
_atom_site_refinement_flags
C1 C 0.2743(5) 0.8788(3) 0.7545(5) 0.107(2) Uani 1 1 d .
H1A H 0.1974 0.8673 0.7098 0.160 Uiso 1 1 calc R
H1B H 0.3195 0.8256 0.7680 0.160 Uiso 1 1 calc R
H1C H 0.3278 0.9178 0.7099 0.160 Uiso 1 1 calc R
C2 C 0.2397(5) 0.9195(3) 0.8737(5) 0.0539(14) Uani 1 1 d .
C3 C 0.1575(4) 0.9996(3) 0.8550(5) 0.084(2) Uani 1 1 d .
H3A H 0.2047 1.0415 0.8094 0.126 Uiso 1 1 calc R
H3B H 0.1349 1.0238 0.9314 0.126 Uiso 1 1 calc R
H3C H 0.0809 0.9840 0.8124 0.126 Uiso 1 1 calc R
C4 C 0.1731(5) 0.8555(3) 0.9561(6) 0.105(2) Uani 1 1 d .
H4A H 0.0906 0.8411 0.9237 0.157 Uiso 1 1 calc R
H4B H 0.1626 0.8810 1.0340 0.157 Uiso 1 1 calc R
H4C H 0.2241 0.8040 0.9628 0.157 Uiso 1 1 calc R
C5 C 0.5992(5) 0.8756(3) 1.0318(5) 0.0395(12) Uani 1 1 d .
C6 C 0.6038(6) 0.8720(3) 1.1569(5) 0.0539(15) Uani 1 1 d .
H6 H 0.5289 0.8619 1.1998 0.065 Uiso 1 1 calc R
C7 C 0.7163(6) 0.8833(3) 1.2170(5) 0.0667(16) Uani 1 1 d .
H7 H 0.7167 0.8813 1.3003 0.080 Uiso 1 1 calc R
C8 C 0.8289(6) 0.8973(3) 1.1566(6) 0.0696(19) Uani 1 1 d .
H8 H 0.9056 0.9037 1.1982 0.084 Uiso 1 1 calc R
C9 C 0.8265(5) 0.9019(3) 1.0332(6) 0.0594(16) Uani 1 1 d .
H9 H 0.9024 0.9121 0.9917 0.071 Uiso 1 1 calc R
C10 C 0.7132(5) 0.8917(3) 0.9699(5) 0.0457(13) Uani 1 1 d .
C11 C 0.7180(4) 0.8969(2) 0.8351(4) 0.0512(14) Uani 1 1 d .
H11A H 0.7919 0.9308 0.8106 0.061 Uiso 1 1 calc R
H11B H 0.6415 0.9255 0.8055 0.061 Uiso 1 1 calc R
C12 C 0.4745(4) 0.8600(3) 0.9689(4) 0.0460(14) Uani 1 1 d .
H12A H 0.4233 0.8196 1.0153 0.055 Uiso 1 1 calc R
H12B H 0.4909 0.8341 0.8912 0.055 Uiso 1 1 calc R
C13 C 0.8467(5) 0.8727(3) 0.5807(5) 0.0782(19) Uani 1 1 d .
H13A H 0.8583 0.8752 0.4954 0.117 Uiso 1 1 calc R
H13B H 0.9230 0.8502 0.6174 0.117 Uiso 1 1 calc R
H13C H 0.8300 0.9298 0.6109 0.117 Uiso 1 1 calc R
C14 C 0.6048(5) 0.8520(3) 0.5754(5) 0.0827(18) Uani 1 1 d .
H14A H 0.5970 0.9094 0.6075 0.124 Uiso 1 1 calc R
H14B H 0.5379 0.8161 0.6074 0.124 Uiso 1 1 calc R
H14C H 0.5975 0.8541 0.4896 0.124 Uiso 1 1 calc R
C15 C 0.7350(6) 0.8144(3) 0.6096(4) 0.0554(15) Uani 1 1 d .
C16 C 0.7525(6) 0.7256(3) 0.5510(4) 0.099(2) Uani 1 1 d .
H16A H 0.7570 0.7323 0.4655 0.148 Uiso 1 1 calc R
H16B H 0.6812 0.6891 0.5711 0.148 Uiso 1 1 calc R
H16C H 0.8304 0.6997 0.5795 0.148 Uiso 1 1 calc R
O1 O 0.8577(4) 0.7563(2) 0.8057(3) 0.0861(13) Uani 1 1 d .
O2 O 0.4575(3) 1.0116(2) 0.8581(3) 0.0759(12) Uani 1 1 d .
S1 S 0.38543(13) 0.96022(8) 0.94902(13) 0.0525(4) Uani 1 1 d .
S2 S 0.72879(14) 0.78932(8) 0.77148(11) 0.0569(4) Uani 1 1 d .

loop_
_atom_site_aniso_label
_atom_site_aniso_U_11
_atom_site_aniso_U_22
_atom_site_aniso_U_33
_atom_site_aniso_U_23
_atom_site_aniso_U_13
_atom_site_aniso_U_12
C1 0.081(5) 0.139(5) 0.100(6) -0.053(4) -0.032(5) 0.021(4)
C2 0.029(4) 0.058(3) 0.074(4) -0.002(3) -0.004(3) 0.009(3)
C3 0.055(5) 0.078(4) 0.119(6) 0.010(3) -0.020(4) 0.013(3)
C4 0.050(4) 0.081(4) 0.183(7) 0.041(5) -0.009(4) -0.012(3)
C5 0.039(3) 0.038(3) 0.041(4) 0.003(2) -0.001(3) -0.002(2)
C6 0.064(5) 0.061(3) 0.037(4) 0.001(3) 0.008(3) 0.000(3)
C7 0.084(5) 0.072(4) 0.043(4) -0.004(3) -0.015(5) 0.000(4)
C8 0.056(5) 0.075(4) 0.078(5) -0.007(4) -0.025(4) 0.007(3)
C9 0.045(4) 0.068(4) 0.065(5) -0.007(3) 0.000(4) -0.004(3)
C10 0.050(4) 0.046(3) 0.041(4) -0.003(3) -0.001(4) 0.007(3)
C11 0.052(4) 0.048(3) 0.054(4) 0.003(2) 0.007(3) 0.000(3)
C12 0.043(3) 0.042(3) 0.053(4) 0.003(3) 0.006(3) 0.001(2)
C13 0.075(5) 0.101(4) 0.058(5) 0.015(3) 0.015(4) -0.001(4)
C14 0.076(5) 0.115(5) 0.058(5) 0.007(4) -0.007(4) 0.011(4)
C15 0.069(5) 0.064(4) 0.033(3) 0.001(3) 0.007(3) 0.008(3)
C16 0.147(7) 0.081(4) 0.068(4) -0.021(3) 0.030(5) 0.021(4)
O1 0.097(3) 0.099(3) 0.063(3) 0.011(2) -0.004(3) 0.053(2)
O2 0.059(3) 0.063(2) 0.105(3) 0.035(2) 0.009(2) -0.0073(19)
S1 0.0452(9) 0.0485(7) 0.0638(10) -0.0025(8) -0.0023(9) 0.0023(7)
S2 0.0745(12) 0.0533(8) 0.0428(9) 0.0030(7) 0.0068(9) 0.0151(8)

loop_
_atom_type_symbol
_atom_type_description
_atom_type_scat_dispersion_real
_atom_type_scat_dispersion_imag
_atom_type_scat_source
C C 0.0033 0.0016 'International Tables Vol C Tables 4.2.6.8 and 6.1.1.4'
H H 0.0000 0.0000 'International Tables Vol C Tables 4.2.6.8 and 6.1.1.4'
O O 0.0106 0.0060 'International Tables Vol C Tables 4.2.6.8 and 6.1.1.4'
S S 0.1246 0.1234 'International Tables Vol C Tables 4.2.6.8 and 6.1.1.4'

loop_
_geom_angle_atom_site_label_1
_geom_angle_atom_site_label_2
_geom_angle_atom_site_label_3
_geom_angle
C2 C1 H1A 109.5
C2 C1 H1B 109.5
H1A C1 H1B 109.5
C2 C1 H1C 109.5
H1A C1 H1C 109.5
H1B C1 H1C 109.5
C1 C2 C3 110.5(4)
C1 C2 C4 111.8(5)
C3 C2 C4 110.8(4)
C1 C2 S1 110.2(4)
C3 C2 S1 104.4(3)
C4 C2 S1 108.8(4)
C2 C3 H3A 109.5
C2 C3 H3B 109.5
H3A C3 H3B 109.5
C2 C3 H3C 109.5
H3A C3 H3C 109.5
H3B C3 H3C 109.5
C2 C4 H4A 109.5
C2 C4 H4B 109.5
H4A C4 H4B 109.5
C2 C4 H4C 109.5
H4A C4 H4C 109.5
H4B C4 H4C 109.5
C6 C5 C10 118.1(5)
C6 C5 C12 119.4(5)
C10 C5 C12 122.4(5)
C7 C6 C5 121.1(5)
C7 C6 H6 119.5
C5 C6 H6 119.5
C6 C7 C8 121.1(5)
C6 C7 H7 119.5
C8 C7 H7 119.5
C7 C8 C9 118.9(5)
C7 C8 H8 120.6
C9 C8 H8 120.6
C8 C9 C10 121.2(5)
C8 C9 H9 119.4
C10 C9 H9 119.4
C9 C10 C5 119.6(5)
C9 C10 C11 118.3(5)
C5 C10 C11 122.1(5)
C10 C11 S2 110.1(3)
C10 C11 H11A 109.6
S2 C11 H11A 109.6
C10 C11 H11B 109.6
S2 C11 H11B 109.6
H11A C11 H11B 108.2
C5 C12 S1 111.3(3)
C5 C12 H12A 109.4
S1 C12 H12A 109.4
C5 C12 H12B 109.4
S1 C12 H12B 109.4
H12A C12 H12B 108.0
C15 C13 H13A 109.5
C15 C13 H13B 109.5
H13A C13 H13B 109.5
C15 C13 H13C 109.5
H13A C13 H13C 109.5
H13B C13 H13C 109.5
C15 C14 H14A 109.5
C15 C14 H14B 109.5
H14A C14 H14B 109.5
C15 C14 H14C 109.5
H14A C14 H14C 109.5
H14B C14 H14C 109.5
C13 C15 C14 114.0(4)
C13 C15 C16 110.6(4)
C14 C15 C16 109.9(5)
C13 C15 S2 111.2(4)
C14 C15 S2 107.1(4)
C16 C15 S2 103.5(3)
C15 C16 H16A 109.5
C15 C16 H16B 109.5
H16A C16 H16B 109.5
C15 C16 H16C 109.5
H16A C16 H16C 109.5
H16B C16 H16C 109.5
O2 S1 C12 106.2(2)
O2 S1 C2 106.7(2)
C12 S1 C2 100.7(2)
O1 S2 C11 105.7(2)
O1 S2 C15 106.9(2)
C11 S2 C15 101.1(2)

loop_
_geom_bond_atom_site_label_1
_geom_bond_atom_site_label_2
_geom_bond_distance
C1 C2 1.515(6)
C1 H1A 0.9600
C1 H1B 0.9600
C1 H1C 0.9600
C2 C3 1.520(5)
C2 C4 1.518(6)
C2 S1 1.847(5)
C3 H3A 0.9600
C3 H3B 0.9600
C3 H3C 0.9600
C4 H4A 0.9600
C4 H4B 0.9600
C4 H4C 0.9600
C5 C6 1.397(6)
C5 C10 1.396(6)
C5 C12 1.497(6)
C6 C7 1.362(6)
C6 H6 0.9300
C7 C8 1.370(6)
C7 H7 0.9300
C8 C9 1.379(7)
C8 H8 0.9300
C9 C10 1.386(6)
C9 H9 0.9300
C10 C11 1.508(6)
C11 S2 1.810(4)
C11 H11A 0.9700
C11 H11B 0.9700
C12 S1 1.819(4)
C12 H12A 0.9700
C12 H12B 0.9700
C13 C15 1.507(6)
C13 H13A 0.9600
C13 H13B 0.9600
C13 H13C 0.9600
C14 C15 1.525(7)
C14 H14A 0.9600
C14 H14B 0.9600
C14 H14C 0.9600
C15 C16 1.531(5)
C15 S2 1.847(4)
C16 H16A 0.9600
C16 H16B 0.9600
C16 H16C 0.9600
O1 S2 1.487(3)
O2 S1 1.491(3)

loop_
_geom_torsion_atom_site_label_1
_geom_torsion_atom_site_label_2
_geom_torsion_atom_site_label_3
_geom_torsion_atom_site_label_4
_geom_torsion
C10 C5 C6 C7 -0.6(7)
C12 C5 C6 C7 178.0(4)
C5 C6 C7 C8 -0.8(8)
C6 C7 C8 C9 1.4(8)
C7 C8 C9 C10 -0.7(8)
C8 C9 C10 C5 -0.6(7)
C8 C9 C10 C11 -179.6(4)
C6 C5 C10 C9 1.2(6)
C12 C5 C10 C9 -177.3(4)
C6 C5 C10 C11 -179.9(4)
C12 C5 C10 C11 1.6(6)
C9 C10 C11 S2 96.2(4)
C5 C10 C11 S2 -82.8(5)
C6 C5 C12 S1 89.5(4)
C10 C5 C12 S1 -92.0(5)
C5 C12 S1 O2 70.0(4)
C5 C12 S1 C2 -179.0(4)
C1 C2 S1 O2 48.5(4)
C3 C2 S1 O2 -70.2(4)
C4 C2 S1 O2 171.4(3)
C1 C2 S1 C12 -62.1(4)
C3 C2 S1 C12 179.1(3)
C4 C2 S1 C12 60.7(4)
C10 C11 S2 O1 -68.1(4)
C10 C11 S2 C15 -179.4(4)
C13 C15 S2 O1 -52.4(4)
C14 C15 S2 O1 -177.6(3)
C16 C15 S2 O1 66.3(4)
C13 C15 S2 C11 57.9(4)
C14 C15 S2 C11 -67.3(4)
C16 C15 S2 C11 176.6(4)
